data_7024921
loop_
_publ_author_name
'Zhang, Suyun'
'Zhen, Lina'
'Xu, Bin'
'Inglis, Ross'
'Li, Kai'
'Chen, Wenqian'
'Zhang, Yong'
'Konidaris, Konstantis F.'
'Perlepes, Spyros P.'
'Brechin, Euan K.'
'Li, Yahong'

_publ_section_title
;
 Wheel-like Mn(II)6 and Ni(II)6 complexes from the use of
 2-pyridinealdoxime and carboxylates.
;
_journal_issue 15
_journal_name_full 'Dalton transactions (Cambridge, England : 2003)'
_journal_page_first 3563
_journal_page_last 3571
_journal_paper_doi 10.1039/b922672a
_journal_volume 39
_journal_year 2010
_chemical_formula_sum 'C48 H50 Mn6 N12 O19'
_chemical_formula_weight 1428.64
_chemical_name_systematic
;
?
;
_space_group_IT_number 148
_symmetry_cell_setting rhombohedral
_symmetry_space_group_name_Hall '-R 3'
_symmetry_space_group_name_H-M 'R -3 :H'
_atom_sites_solution_hydrogens geom
_atom_sites_solution_primary direct
_atom_sites_solution_secondary difmap
_audit_creation_method SHELXL-97
_cell_angle_alpha 90.00
_cell_angle_beta 90.00
_cell_angle_gamma 120.00
_cell_formula_units_Z 3
_cell_length_a 14.3210(15)
_cell_length_b 14.3210(15)
_cell_length_c 25.552(5)
_cell_measurement_reflns_used 3194
_cell_measurement_temperature 293(2)
_cell_measurement_theta_max 27.19
_cell_measurement_theta_min 2.29
_cell_volume 4538.4(11)
_computing_cell_refinement 'Bruker SMART'
_computing_data_collection 'Bruker SMART'
_computing_data_reduction 'Bruker SAINT'
_computing_molecular_graphics 'Bruker SHELXTL'
_computing_publication_material 'Bruker SHELXTL'
_computing_structure_refinement 'SHELXL-97 (Sheldrick, 1997)'
_computing_structure_solution 'SHELXS-97 (Sheldrick, 1990)'
_diffrn_ambient_temperature 293(2)
_diffrn_measured_fraction_theta_full 0.972
_diffrn_measured_fraction_theta_max 0.972
_diffrn_measurement_device_type 'CCD area detector'
_diffrn_measurement_method 'phi and omega scans'
_diffrn_radiation_monochromator graphite
_diffrn_radiation_source 'fine-focus sealed tube'
_diffrn_radiation_type MoK\a
_diffrn_radiation_wavelength 0.71073
_diffrn_reflns_av_R_equivalents 0.0202
_diffrn_reflns_av_sigmaI/netI 0.0181
_diffrn_reflns_limit_h_max 13
_diffrn_reflns_limit_h_min -17
_diffrn_reflns_limit_k_max 17
_diffrn_reflns_limit_k_min -17
_diffrn_reflns_limit_l_max 30
_diffrn_reflns_limit_l_min -29
_diffrn_reflns_number 7299
_diffrn_reflns_theta_full 25.46
_diffrn_reflns_theta_max 25.46
_diffrn_reflns_theta_min 2.29
_exptl_absorpt_coefficient_mu 1.293
_exptl_absorpt_correction_T_max 0.8025
_exptl_absorpt_correction_T_min 0.7332
_exptl_absorpt_correction_type none
_exptl_crystal_density_diffrn 1.568
_exptl_crystal_density_meas 0
_exptl_crystal_density_method 'not measured'
_exptl_crystal_F_000 2172
_exptl_crystal_size_max 0.26
_exptl_crystal_size_mid 0.20
_exptl_crystal_size_min 0.18
_refine_diff_density_max 1.463
_refine_diff_density_min -0.721
_refine_diff_density_rms 0.125
_refine_ls_extinction_method none
_refine_ls_goodness_of_fit_ref 1.067
_refine_ls_hydrogen_treatment mixed
_refine_ls_matrix_type full
_refine_ls_number_parameters 130
_refine_ls_number_reflns 1834
_refine_ls_number_restraints 0
_refine_ls_restrained_S_all 1.067
_refine_ls_R_factor_all 0.0883
_refine_ls_R_factor_gt 0.0785
_refine_ls_shift/su_max 0.000
_refine_ls_shift/su_mean 0.000
_refine_ls_structure_factor_coef Fsqd
_refine_ls_weighting_details 'calc w=1/[\s^2^(Fo^2^)+(0.1540P)^2^+30.5378P] where P=(Fo^2^+2Fc^2^)/3'
_refine_ls_weighting_scheme calc
_refine_ls_wR_factor_gt 0.2216
_refine_ls_wR_factor_ref 0.2368
_reflns_number_gt 1570
_reflns_number_total 1834
_reflns_threshold_expression >2sigma(I)
_cod_data_source_file b922672a.txt
_cod_data_source_block a
_cod_depositor_comments
;
The following automatic conversions were performed:

'_symmetry_cell_setting' value 'Rhombohedral' changed to
'rhombohedral' according to
/home/saulius/struct/CIF-dictionaries/cif_core.dic dictionary named
'cif_core.dic' version 2.4.2 from 2011-04-26.

Automatic conversion script
Id: cif_fix_values 1891 2012-01-12 08:04:46Z andrius 
;
_cod_original_cell_volume 4538.5(12)
_cod_original_sg_symbol_H-M R-3
_cod_database_code 7024921

loop_
_symmetry_equiv_pos_as_xyz
'x, y, z'
'-y, x-y, z'
'-x+y, -x, z'
'x+2/3, y+1/3, z+1/3'
'-y+2/3, x-y+1/3, z+1/3'
'-x+y+2/3, -x+1/3, z+1/3'
'x+1/3, y+2/3, z+2/3'
'-y+1/3, x-y+2/3, z+2/3'
'-x+y+1/3, -x+2/3, z+2/3'
'-x, -y, -z'
'y, -x+y, -z'
'x-y, x, -z'
'-x+2/3, -y+1/3, -z+1/3'
'y+2/3, -x+y+1/3, -z+1/3'
'x-y+2/3, x+1/3, -z+1/3'
'-x+1/3, -y+2/3, -z+2/3'
'y+1/3, -x+y+2/3, -z+2/3'
'x-y+1/3, x+2/3, -z+2/3'

loop_
_atom_site_label
_atom_site_type_symbol
_atom_site_fract_x
_atom_site_fract_y
_atom_site_fract_z
_atom_site_U_iso_or_equiv
_atom_site_adp_type
_atom_site_occupancy
_atom_site_symmetry_multiplicity
_atom_site_calc_flag
_atom_site_refinement_flags
Mn1 Mn 0.14974(7) 0.43711(7) 0.13041(3) 0.0426(4) Uani 1 1 d .
O1 O 0.1783(5) 0.6762(4) 0.1237(3) 0.0867(18) Uani 1 1 d .
O2 O -0.0209(4) 0.3629(4) 0.1429(2) 0.0712(14) Uani 1 1 d .
O3 O -0.0481(4) 0.4772(4) 0.1909(2) 0.0736(14) Uani 1 1 d .
O4 O 1.0000 0.0000 0.0000 0.28(2) Uani 1 6 d S
H1W H 0.9636 0.0146 0.0202 0.427 Uiso 0.33 1 d PR
N1 N 0.1280(4) 0.4152(4) 0.04114(19) 0.0557(13) Uani 1 1 d .
N2 N 0.1600(5) 0.5904(5) 0.1027(4) 0.090(3) Uani 1 1 d .
C1 C 0.0839(13) 0.3318(10) 0.0137(4) 0.167(8) Uani 1 1 d .
H1 H 0.0594 0.2668 0.0312 0.200 Uiso 1 1 calc R
C2 C 0.0679(10) 0.3256(11) -0.0393(4) 0.126(5) Uani 1 1 d .
H2 H 0.0393 0.2595 -0.0563 0.151 Uiso 1 1 calc R
C3 C 0.0920(11) 0.4101(10) -0.0651(3) 0.109(4) Uani 1 1 d .
H3 H 0.0925 0.4092 -0.1015 0.131 Uiso 1 1 calc R
C4 C 0.1174(9) 0.5036(9) -0.0384(4) 0.094(3) Uani 1 1 d .
H4 H 0.1227 0.5633 -0.0557 0.113 Uiso 1 1 calc R
C5 C 0.1350(6) 0.5055(7) 0.0154(3) 0.0706(19) Uani 1 1 d .
C6 C 0.1582(7) 0.6008(8) 0.0474(3) 0.080(2) Uani 1 1 d .
H6 H 0.1710 0.6649 0.0319 0.096 Uiso 1 1 calc R
C7 C -0.0776(5) 0.3895(5) 0.1686(2) 0.0532(15) Uani 1 1 d .
C8 C -0.1959(6) 0.3085(7) 0.1716(4) 0.084(2) Uani 1 1 d .
H8A H -0.2303 0.3340 0.1953 0.126 Uiso 1 1 calc R
H8B H -0.2054 0.2409 0.1840 0.126 Uiso 1 1 calc R
H8C H -0.2275 0.2987 0.1375 0.126 Uiso 1 1 calc R

loop_
_atom_site_aniso_label
_atom_site_aniso_U_11
_atom_site_aniso_U_22
_atom_site_aniso_U_33
_atom_site_aniso_U_23
_atom_site_aniso_U_13
_atom_site_aniso_U_12
Mn1 0.0464(6) 0.0437(5) 0.0345(6) -0.0037(3) -0.0024(3) 0.0202(4)
O1 0.071(3) 0.056(3) 0.131(5) -0.008(3) -0.017(3) 0.030(3)
O2 0.050(2) 0.073(3) 0.077(3) -0.014(3) 0.001(2) 0.021(2)
O3 0.050(3) 0.074(3) 0.090(4) -0.015(3) -0.004(2) 0.026(2)
O4 0.24(3) 0.24(3) 0.38(7) 0.000 0.000 0.119(14)
N1 0.061(3) 0.056(3) 0.035(3) -0.010(2) -0.010(2) 0.018(2)
N2 0.064(4) 0.042(3) 0.164(8) -0.016(4) -0.045(4) 0.027(3)
C1 0.220(16) 0.091(7) 0.056(5) -0.020(5) -0.006(7) -0.023(8)
C2 0.137(10) 0.115(8) 0.058(5) -0.037(6) -0.017(6) 0.012(7)
C3 0.147(10) 0.121(9) 0.040(4) -0.019(5) -0.013(5) 0.053(7)
C4 0.112(7) 0.101(7) 0.063(5) 0.001(5) -0.003(5) 0.049(6)
C5 0.059(4) 0.080(5) 0.062(4) 0.000(4) -0.003(3) 0.027(4)
C6 0.083(5) 0.131(7) 0.030(3) 0.003(4) -0.002(3) 0.057(5)
C7 0.043(3) 0.056(3) 0.054(4) 0.005(3) -0.005(2) 0.020(3)
C8 0.048(4) 0.075(5) 0.116(7) 0.016(5) -0.005(4) 0.020(3)

loop_
_atom_type_symbol
_atom_type_description
_atom_type_scat_dispersion_real
_atom_type_scat_dispersion_imag
_atom_type_scat_source
C C 0.0033 0.0016 'International Tables Vol C Tables 4.2.6.8 and 6.1.1.4'
H H 0.0000 0.0000 'International Tables Vol C Tables 4.2.6.8 and 6.1.1.4'
N N 0.0061 0.0033 'International Tables Vol C Tables 4.2.6.8 and 6.1.1.4'
O O 0.0106 0.0060 'International Tables Vol C Tables 4.2.6.8 and 6.1.1.4'
Mn Mn 0.3368 0.7283 'International Tables Vol C Tables 4.2.6.8 and 6.1.1.4'

loop_
_geom_angle_atom_site_label_1
_geom_angle_atom_site_label_2
_geom_angle_atom_site_label_3
_geom_angle
_geom_angle_site_symmetry_1
_geom_angle_site_symmetry_3
O3 Mn1 O2 90.2(2) 15 .
O3 Mn1 O1 85.2(2) 15 2_665
O2 Mn1 O1 174.3(2) . 2_665
O3 Mn1 N2 169.8(3) 15 .
O2 Mn1 N2 91.9(2) . .
O1 Mn1 N2 93.2(2) 2_665 .
O3 Mn1 O1 106.6(2) 15 15
O2 Mn1 O1 86.5(2) . 15
O1 Mn1 O1 91.6(3) 2_665 15
N2 Mn1 O1 83.5(3) . 15
O3 Mn1 N1 94.0(2) 15 .
O2 Mn1 N1 92.1(2) . .
O1 Mn1 N1 91.6(2) 2_665 .
N2 Mn1 N1 76.0(3) . .
O1 Mn1 N1 159.4(2) 15 .
N2 O1 Mn1 146.9(6) . 3_565
N2 O1 Mn1 102.2(6) . 14_455
Mn1 O1 Mn1 106.0(3) 3_565 14_455
C7 O2 Mn1 133.1(4) . .
C7 O3 Mn1 134.7(4) . 14_455
C1 N1 C5 112.7(9) . .
C1 N1 Mn1 130.9(7) . .
C5 N1 Mn1 113.3(4) . .
O1 N2 C6 109.3(7) . .
O1 N2 Mn1 135.3(7) . .
C6 N2 Mn1 114.9(6) . .
N1 C1 C2 127.3(13) . .
N1 C1 H1 116.4 . .
C2 C1 H1 116.4 . .
C3 C2 C1 119.7(11) . .
C3 C2 H2 120.1 . .
C1 C2 H2 120.1 . .
C2 C3 C4 119.0(9) . .
C2 C3 H3 120.5 . .
C4 C3 H3 120.5 . .
C3 C4 C5 117.6(9) . .
C3 C4 H4 121.2 . .
C5 C4 H4 121.2 . .
C4 C5 N1 120.9(8) . .
C4 C5 C6 121.2(8) . .
N1 C5 C6 118.0(6) . .
N2 C6 C5 117.4(8) . .
N2 C6 H6 121.3 . .
C5 C6 H6 121.3 . .
O2 C7 O3 127.3(6) . .
O2 C7 C8 116.6(7) . .
O3 C7 C8 116.0(7) . .
C7 C8 H8A 109.5 . .
C7 C8 H8B 109.5 . .
H8A C8 H8B 109.5 . .
C7 C8 H8C 109.5 . .
H8A C8 H8C 109.5 . .
H8B C8 H8C 109.5 . .

loop_
_geom_bond_atom_site_label_1
_geom_bond_atom_site_label_2
_geom_bond_distance
_geom_bond_site_symmetry_2
Mn1 O3 2.140(5) 15
Mn1 O2 2.147(5) .
Mn1 O1 2.188(5) 2_665
Mn1 N2 2.240(6) .
Mn1 O1 2.241(7) 15
Mn1 N1 2.302(5) .
O1 N2 1.243(8) .
O1 Mn1 2.188(5) 3_565
O1 Mn1 2.241(7) 14_455
O2 C7 1.243(8) .
O3 C7 1.245(8) .
O3 Mn1 2.140(5) 14_455
O4 H1W 0.8306 .
N1 C1 1.251(11) .
N1 C5 1.408(10) .
N2 C6 1.423(11) .
C1 C2 1.368(15) .
C1 H1 0.9300 .
C2 C3 1.266(17) .
C2 H2 0.9300 .
C3 C4 1.379(14) .
C3 H3 0.9300 .
C4 C5 1.396(12) .
C4 H4 0.9300 .
C5 C6 1.478(12) .
C6 H6 0.9300 .
C7 C8 1.501(9) .
C8 H8A 0.9600 .
C8 H8B 0.9600 .
C8 H8C 0.9600 .

loop_
_geom_torsion_atom_site_label_1
_geom_torsion_atom_site_label_2
_geom_torsion_atom_site_label_3
_geom_torsion_atom_site_label_4
_geom_torsion
_geom_torsion_site_symmetry_1
O3 Mn1 O2 C7 135.4(7) 15
O1 Mn1 O2 C7 99(2) 2_665
N2 Mn1 O2 C7 -54.6(7) .
O1 Mn1 O2 C7 28.7(6) 15
N1 Mn1 O2 C7 -130.7(6) .
O3 Mn1 N1 C1 25.4(13) 15
O2 Mn1 N1 C1 -65.0(13) .
O1 Mn1 N1 C1 110.7(13) 2_665
N2 Mn1 N1 C1 -156.4(13) .
O1 Mn1 N1 C1 -150.6(13) 15
O3 Mn1 N1 C5 -176.5(5) 15
O2 Mn1 N1 C5 93.2(5) .
O1 Mn1 N1 C5 -91.1(5) 2_665
N2 Mn1 N1 C5 1.7(5) .
O1 Mn1 N1 C5 7.6(9) 15
Mn1 O1 N2 C6 -57.4(11) 3_565
Mn1 O1 N2 C6 154.7(5) 14_455
Mn1 O1 N2 Mn1 113.9(11) 3_565
Mn1 O1 N2 Mn1 -34.0(8) 14_455
O3 Mn1 N2 O1 -166.0(10) 15
O2 Mn1 N2 O1 92.2(8) .
O1 Mn1 N2 O1 -85.3(8) 2_665
O1 Mn1 N2 O1 5.9(7) 15
N1 Mn1 N2 O1 -176.1(8) .
O3 Mn1 N2 C6 4.9(16) 15
O2 Mn1 N2 C6 -96.9(6) .
O1 Mn1 N2 C6 85.6(6) 2_665
O1 Mn1 N2 C6 176.8(6) 15
N1 Mn1 N2 C6 -5.2(5) .
C5 N1 C1 C2 17(2) .
Mn1 N1 C1 C2 175.2(12) .
N1 C1 C2 C3 -5(3) .
C1 C2 C3 C4 -10(2) .
C2 C3 C4 C5 11.8(19) .
C3 C4 C5 N1 0.7(14) .
C3 C4 C5 C6 -177.4(10) .
C1 N1 C5 C4 -13.9(13) .
Mn1 N1 C5 C4 -176.2(7) .
C1 N1 C5 C6 164.2(11) .
Mn1 N1 C5 C6 1.9(8) .
O1 N2 C6 C5 -178.7(7) .
Mn1 N2 C6 C5 8.1(9) .
C4 C5 C6 N2 171.4(8) .
N1 C5 C6 N2 -6.7(11) .
Mn1 O2 C7 O3 8.3(11) .
Mn1 O2 C7 C8 -174.0(5) .
Mn1 O3 C7 O2 -4.3(12) 14_455
Mn1 O3 C7 C8 178.0(5) 14_455
